data_7111145
loop_
_publ_author_name
'Akdas, Huriye'
'Graf, Ernest'
'Hosseini, Mir Wais'
'De Cian, Andr\'e'
'Harrowfield, Jack McB.'

_publ_section_title
;
 Design, synthesis and structural investigation of a 2-D coordination
 network based on the self-assembly of the tetracarboxylate derivative of
 tetrathiacalix[4]arene and silver cation
;
_journal_issue 22
_journal_name_full 'Chemical Communications'
_journal_page_first 2219
_journal_paper_doi 10.1039/b007761p
_journal_year 2000
_chemical_formula_moiety 'C69 H69 Ag8 O34 S8'
_chemical_formula_sum 'C69 H69 Ag8 O34 S8'
_chemical_formula_weight 2561.77
_chemical_name_systematic ' ?'
_space_group_IT_number 14
_symmetry_cell_setting monoclinic
_symmetry_space_group_name_Hall '-P 2yn'
_symmetry_space_group_name_H-M 'P 1 21/n 1'
_cell_angle_alpha 90
_cell_angle_beta 91.224(5)
_cell_angle_gamma 90
_cell_formula_units_Z 4
_cell_length_a 16.6647(6)
_cell_length_b 24.7585(5)
_cell_length_c 19.9024(7)
_cell_measurement_temperature 173
_cell_volume 8209.7(4)
_computing_publication_material CIFGEN_IN_OpenMoleN_(_1997)
_computing_structure_refinement LSFM_OpenMoleN_(_1997)
_computing_structure_solution Direct_methods_(SIR,_Burla_et_al.,_1989)
_diffrn_ambient_temperature 173
_diffrn_measurement_details
;
  19102 reflections were collected using program Collect
 ("Collect" Data collection software, Nonius B.V., 1998)
 The conditions were as follow : crystal to detector distance =  36. mm.
 Scan angle =  1.0 deg 1 scans of   20 sec per frame.
 Data collection was divided into  3 set(s)
 with the following starting angles and number of frames :

 Set 1 Theta =    6.40 Omega =    0.00 Kappa =    0.00  181 frames
 Set 2 Theta =   -3.30 Kappa =    0.00 Phi   =    0.00   23 frames
 Set 3 Theta =   -6.40 Kappa =  117.00 Phi   =    0.00   30 frames
 Friedel pairs were averaged. Internal R = 0.05
;
_diffrn_measurement_device_type KappaCCD
_diffrn_measurement_method '\p scans'
_diffrn_radiation_monochromator graphite
_diffrn_radiation_type Mo-K\a
_diffrn_radiation_wavelength 0.71073
_diffrn_reflns_av_R_equivalents 0.050
_diffrn_reflns_av_sigmaI/netI 0.333
_diffrn_reflns_limit_h_max 21
_diffrn_reflns_limit_h_min 0
_diffrn_reflns_limit_k_max 32
_diffrn_reflns_limit_k_min 0
_diffrn_reflns_limit_l_max 25
_diffrn_reflns_limit_l_min -25
_diffrn_reflns_number 19102
_diffrn_reflns_theta_max 27.46
_diffrn_reflns_theta_min 2.5
_diffrn_source xray_tube
_diffrn_standards_decay_% 0
_exptl_absorpt_coefficient_mu 2.157
_exptl_absorpt_correction_type none
_exptl_crystal_colour colorless
_exptl_crystal_density_diffrn 2.07
_exptl_crystal_density_method none
_exptl_crystal_description prism
_exptl_crystal_F_000 5036
_exptl_crystal_size_max 0.22
_exptl_crystal_size_mid 0.19
_exptl_crystal_size_min 0.16
_refine_diff_density_max 2.998
_refine_diff_density_min -0.234
_refine_ls_extinction_method none
_refine_ls_goodness_of_fit_all 38.167
_refine_ls_goodness_of_fit_ref 1.119
_refine_ls_hydrogen_treatment noref
_refine_ls_matrix_type full
_refine_ls_number_constraints 0
_refine_ls_number_parameters 1072
_refine_ls_number_reflns 6997
_refine_ls_number_restraints 0
_refine_ls_R_factor_all 0.191
_refine_ls_R_factor_gt 0.059
_refine_ls_shift/esd_mean 0.000
_refine_ls_shift/su_max 0.011
_refine_ls_structure_factor_coef F
_refine_ls_weighting_details 'w = 4Fo^2^/(\s^2^(Fo^2^)+0.0001 Fo^4^)+0.1'
_refine_ls_weighting_scheme calc
_refine_ls_wR_factor_all 0.487
_refine_ls_wR_factor_ref 0.062
_reflns_number_gt 6997
_reflns_number_total 19102
_reflns_threshold_expression >3.0\s(I)
_cod_data_source_file b007761psup1.cif
_cod_data_source_block st583
_cod_depositor_comments
;
The following automatic conversions were performed:

'_refine_ls_weighting_scheme' value '4Fo^2^/(\s^2^(Fo^2^)+0.0001
Fo^4^)+0.1' was changed to 'calc'. New tag
'_refine_ls_weighting_details' was created. The value of the new tag
was set to 'w = 4Fo^2^/(\s^2^(Fo^2^)+0.0001 Fo^4^)+0.1'.

Automatic conversion script
Id: cif_fix_values 3143 2015-03-26 13:38:13Z robertas 
;
_cod_original_cell_volume 8209.7(8)
_cod_database_code 7111145

loop_
_symmetry_equiv_pos_as_xyz
x,y,z
1/2-x,1/2+y,1/2-z
-x,-y,-z
1/2+x,1/2-y,1/2+z

loop_
_atom_site_label
_atom_site_fract_x
_atom_site_fract_y
_atom_site_fract_z
_atom_site_U_iso_or_equiv
_atom_site_adp_type
_atom_site_calc_flag
_atom_site_calc_attached_atom
_atom_site_type_symbol
AG1 1.24377(7) 0.19739(4) 0.63192(6) 0.0514(7) Uani ? ? Ag
AG2 1.25319(7) -0.01130(4) 0.62212(5) 0.0385(5) Uani ? ? Ag
AG3 1.09740(8) -0.15729(4) 0.48255(6) 0.0518(7) Uani ? ? Ag
AG4 1.09399(8) 0.32981(4) 0.74112(6) 0.0483(6) Uani ? ? Ag
AG5 1.24861(7) 0.18827(4) 0.12635(6) 0.0445(6) Uani ? ? Ag
AG6 1.1480(1) 0.33157(5) 0.20624(7) 0.0734(9) Uani ? ? Ag
AG7 1.39815(8) 0.33811(4) 0.53973(7) 0.0559(7) Uani ? ? Ag
AG8 1.24942(8) 0.48614(4) 0.37544(6) 0.0472(6) Uani ? ? Ag
C1 1.1145(7) 0.0448(4) 0.7201(6) 0.027(7) Uani ? ? C
C2 1.1019(7) 0.0759(4) 0.6615(6) 0.024(6) Uani ? ? C
C3 1.0708(7) 0.0521(5) 0.6036(6) 0.028(7) Uani ? ? C
C4 1.0543(8) -0.0032(4) 0.6033(6) 0.032(7) Uani ? ? C
C5 1.0671(8) -0.0338(4) 0.6595(7) 0.035(8) Uani ? ? C
C6 1.0998(8) -0.0100(4) 0.7173(6) 0.034(7) Uani ? ? C
O1 1.1186(5) 0.1315(3) 0.6631(4) 0.021(4) Uani ? ? O
C7 1.0513(8) 0.1632(5) 0.6840(6) 0.030(7) Uani ? ? C
C8 1.0741(8) 0.2210(4) 0.6970(6) 0.030(7) Uani ? ? C
O2 1.0215(6) 0.2476(3) 0.7289(5) 0.044(5) Uani ? ? O
O3 1.1388(5) 0.2403(3) 0.6779(4) 0.033(5) Uani ? ? O
S1 1.0462(2) 0.0919(1) 0.5308(2) 0.031(2) Uani ? ? S
C9 1.1382(8) 0.1260(4) 0.5115(5) 0.020(6) Uani ? ? C
C10 1.2079(7) 0.0960(4) 0.4994(5) 0.022(6) Uani ? ? C
C11 1.2755(7) 0.1215(4) 0.4748(6) 0.025(6) Uani ? ? C
C12 1.2731(7) 0.1771(4) 0.4626(5) 0.025(6) Uani ? ? C
C13 1.2022(8) 0.2059(4) 0.4743(6) 0.034(7) Uani ? ? C
C14 1.1357(8) 0.1807(4) 0.4986(6) 0.031(7) Uani ? ? C
O4 1.2111(5) 0.0405(3) 0.5143(4) 0.022(4) Uani ? ? O
C15 1.1868(8) 0.0069(5) 0.4587(6) 0.033(7) Uani ? ? C
C16 1.1828(8) -0.0522(4) 0.4793(6) 0.030(7) Uani ? ? C
O5 1.2095(5) -0.0668(3) 0.5358(4) 0.035(5) Uani ? ? O
O6 1.1518(5) -0.0828(3) 0.4353(4) 0.037(5) Uani ? ? O
S2 1.3627(2) 0.0848(1) 0.4528(2) 0.030(2) Uani ? ? S
C17 1.3904(7) 0.0517(4) 0.5294(6) 0.023(6) Uani ? ? C
C18 1.4020(7) 0.0815(4) 0.5897(6) 0.020(6) Uani ? ? C
C19 1.4349(7) 0.0542(4) 0.6464(6) 0.022(6) Uani ? ? C
C20 1.4544(8) -0.0010(5) 0.6430(7) 0.036(7) Uani ? ? C
C21 1.4393(8) -0.0297(5) 0.5835(7) 0.034(7) Uani ? ? C
C22 1.4067(7) -0.0037(5) 0.5268(6) 0.031(7) Uani ? ? C
O7 1.3808(5) 0.1345(3) 0.5937(4) 0.021(4) Uani ? ? O
C23 1.4451(8) 0.1704(4) 0.5772(6) 0.029(7) Uani ? ? C
C24 1.4151(8) 0.2285(4) 0.5745(6) 0.025(6) Uani ? ? C
O8 1.3491(5) 0.2421(3) 0.5955(4) 0.035(5) Uani ? ? O
O9 1.4652(5) 0.2599(3) 0.5469(4) 0.039(5) Uani ? ? O
S3 1.4594(2) 0.0910(1) 0.7206(2) 0.033(2) Uani ? ? S
C25 1.3664(8) 0.1197(4) 0.7442(6) 0.030(7) Uani ? ? C
C26 1.2978(8) 0.0897(4) 0.7543(6) 0.022(6) Uani ? ? C
C27 1.2293(8) 0.1138(4) 0.7802(6) 0.026(7) Uani ? ? C
C28 1.2293(8) 0.1683(5) 0.7969(6) 0.033(7) Uani ? ? C
C29 1.2989(8) 0.1980(5) 0.7868(6) 0.036(7) Uani ? ? C
C30 1.3663(8) 0.1758(5) 0.7599(6) 0.034(7) Uani ? ? C
O10 1.2955(5) 0.0352(3) 0.7341(4) 0.022(4) Uani ? ? O
C31 1.3207(8) -0.0017(5) 0.7867(6) 0.032(7) Uani ? ? C
C32 1.3261(7) -0.0588(4) 0.7595(6) 0.029(7) Uani ? ? C
O11 1.1408(5) 0.4084(3) 0.6989(4) 0.038(5) Uani ? ? O
O12 1.2981(5) -0.0706(3) 0.7030(4) 0.034(5) Uani ? ? O
S4 1.1422(2) 0.0749(1) 0.7987(2) 0.033(2) Uani ? ? S
C33 1.1048(7) 0.0503(4) 0.2239(6) 0.020(6) Uani ? ? C
C34 1.0949(7) 0.0807(4) 0.1643(6) 0.020(6) Uani ? ? C
C35 1.0676(7) 0.0550(5) 0.1056(6) 0.027(7) Uani ? ? C
C36 1.0487(7) -0.0004(4) 0.1071(6) 0.029(7) Uani ? ? C
C37 1.4394(8) 0.4698(4) 0.3340(6) 0.027(7) Uani ? ? C
C38 1.0869(7) -0.0050(4) 0.2233(6) 0.027(7) Uani ? ? C
O13 1.1156(5) 0.1349(3) 0.1618(4) 0.021(4) Uani ? ? O
C39 1.0528(7) 0.1702(4) 0.1849(6) 0.023(6) Uani ? ? C
C40 1.0822(8) 0.2280(4) 0.1887(6) 0.028(7) Uani ? ? C
O14 1.1469(5) 0.2414(3) 0.1620(4) 0.038(5) Uani ? ? O
O15 1.0375(6) 0.2603(3) 0.2180(5) 0.043(5) Uani ? ? O
S5 1.0457(2) 0.0917(1) 0.0311(2) 0.032(2) Uani ? ? S
C41 1.1370(8) 0.1234(4) 0.0099(6) 0.026(6) Uani ? ? C
C42 1.2078(8) 0.0952(4) -0.0001(6) 0.026(6) Uani ? ? C
C43 1.2763(7) 0.1202(4) -0.0249(5) 0.023(6) Uani ? ? C
C44 1.2734(8) 0.1750(5) -0.0397(6) 0.033(7) Uani ? ? C
C45 1.2032(9) 0.2048(5) -0.0292(6) 0.033(7) Uani ? ? C
C46 1.1349(9) 0.1790(5) -0.0029(6) 0.039(8) Uani ? ? C
O16 1.2107(5) 0.0402(3) 0.0175(4) 0.023(4) Uani ? ? O
C47 1.1915(9) 0.0053(5) -0.0396(6) 0.032(7) Uani ? ? C
C48 1.3209(8) 0.4476(4) 0.5183(6) 0.028(7) Uani ? ? C
O17 1.3034(6) 0.4327(3) 0.4597(4) 0.040(5) Uani ? ? O
O18 1.3492(6) 0.4183(3) 0.5643(4) 0.041(5) Uani ? ? O
S6 1.3647(2) 0.0840(1) -0.0433(2) 0.033(2) Uani ? ? S
C49 1.3910(8) 0.0540(4) 0.0362(6) 0.030(7) Uani ? ? C
C50 1.4017(7) 0.0855(4) 0.0949(6) 0.025(6) Uani ? ? C
C51 1.4298(8) 0.0608(4) 0.1529(6) 0.029(7) Uani ? ? C
C52 1.4495(8) 0.0064(5) 0.1528(6) 0.031(7) Uani ? ? C
C53 1.0611(8) 0.4751(5) 0.4042(7) 0.035(7) Uani ? ? C
C54 1.4083(8) -0.0005(4) 0.0366(6) 0.030(7) Uani ? ? C
O19 1.3792(5) 0.1390(3) 0.0945(4) 0.023(4) Uani ? ? O
C55 1.4448(8) 0.1746(4) 0.0777(6) 0.031(7) Uani ? ? C
C56 1.4171(8) 0.2334(4) 0.0720(6) 0.030(7) Uani ? ? C
O20 1.3485(5) 0.2453(3) 0.0940(4) 0.035(5) Uani ? ? O
O21 1.4652(6) 0.2649(3) 0.0476(5) 0.043(5) Uani ? ? O
S7 1.4492(2) 0.0995(1) 0.2271(2) 0.031(2) Uani ? ? S
C57 1.3545(8) 0.1292(4) 0.2469(6) 0.026(6) Uani ? ? C
C58 1.2854(8) 0.0974(4) 0.2559(5) 0.024(6) Uani ? ? C
C59 1.2176(8) 0.1207(4) 0.2825(6) 0.022(6) Uani ? ? C
C60 1.2163(8) 0.1754(4) 0.2995(6) 0.034(7) Uani ? ? C
C61 1.2840(9) 0.2065(4) 0.2889(6) 0.037(7) Uani ? ? C
C62 1.3521(8) 0.1836(4) 0.2624(6) 0.033(7) Uani ? ? C
O22 1.2857(5) 0.0432(3) 0.2374(4) 0.026(4) Uani ? ? O
C63 1.3109(9) 0.0077(5) 0.2923(6) 0.035(7) Uani ? ? C
C64 1.1836(8) 0.4503(4) 0.2300(6) 0.031(7) Uani ? ? C
O23 1.1561(6) 0.4195(3) 0.1848(4) 0.039(5) Uani ? ? O
O24 1.2047(6) 0.4355(3) 0.2875(4) 0.039(5) Uani ? ? O
S8 1.1318(2) 0.0818(1) 0.3018(2) 0.033(2) Uani ? ? S
O25 1.4206(8) -0.1758(5) 0.6393(6) 0.099(9) Uani ? ? O
C65 1.021(1) 0.2885(8) 0.8897(8) 0.07(1) Uani ? ? C
O26 1.0875(9) -0.1709(5) 0.6011(6) 0.106(9) Uani ? ? O
C66 1.665(1) 0.1585(6) 0.5322(7) 0.06(1) Uani ? ? C
O27 1.6869(7) 0.1540(4) 0.4621(5) 0.063(6) Uani ? ? O
C67 0.828(1) 0.1631(7) 0.2234(8) 0.07(1) Uani ? ? C
O28 0.7999(7) 0.1606(4) 0.2956(6) 0.077(7) Uani ? ? O
C68 0.664(1) 0.1538(6) 0.0469(9) 0.06(1) Uani ? ? C
O29 0.6225(8) 0.1027(4) 0.0627(5) 0.072(7) Uani ? ? O
C69 0.521(2) 0.204(1) 0.893(1) 0.16(2) Uani ? ? C
O30 0.515(1) 0.2573(7) 0.8559(7) 0.13(1) Uani ? ? O
O31 1.1717(7) -0.1735(4) 0.0826(5) 0.068(7) Uani ? ? O
O32 0.9075(7) 0.1767(4) 0.7948(5) 0.071(7) Uani ? ? O
O33 1.8163(7) 0.1619(4) 0.6768(6) 0.075(7) Uani ? ? O
O34 1.1839(9) 0.3312(5) 0.3350(6) 0.10(1) Uani ? ? O
H1 1.0339 -0.0197 0.5634 0.0430 Uiso calc C4 H
H2 1.0537 -0.0711 0.6592 0.0505 Uiso calc C5 H
H3 1.1123 -0.0318 0.7554 0.0459 Uiso calc C6 H
H4 1.0310 0.1481 0.7241 0.0391 Uiso calc C7 H
H5 1.0109 0.1621 0.6497 0.0391 Uiso calc C7 H
H6 1.3191 0.1952 0.4465 0.0336 Uiso calc C12 H
H7 1.2003 0.2435 0.4652 0.0480 Uiso calc C13 H
H8 1.0882 0.2007 0.5064 0.0411 Uiso calc C14 H
H9 1.2244 0.0107 0.4238 0.0441 Uiso calc C15 H
H10 1.1353 0.0181 0.4428 0.0441 Uiso calc C15 H
H11 1.4776 -0.0187 0.6810 0.0501 Uiso calc C20 H
H12 1.4514 -0.0672 0.5815 0.0490 Uiso calc C21 H
H13 1.3957 -0.0235 0.4868 0.0415 Uiso calc C22 H
H14 1.4655 0.1607 0.5347 0.0385 Uiso calc C23 H
H15 1.4866 0.1674 0.6105 0.0385 Uiso calc C23 H
H16 1.1829 0.1849 0.8146 0.0444 Uiso calc C28 H
H17 1.2997 0.2351 0.7992 0.0487 Uiso calc C29 H
H18 1.4121 0.1975 0.7519 0.0440 Uiso calc C30 H
H19 1.2829 -0.0008 0.8218 0.0428 Uiso calc C31 H
H20 1.3719 0.0090 0.8039 0.0428 Uiso calc C31 H
H21 1.3304 0.6911 0.1820 0.0480 Uiso calc ? H
H22 1.2163 0.7439 0.2001 0.0530 Uiso calc ? H
H23 1.1022 0.7055 0.2453 0.0450 Uiso calc ? H
H24 1.2270 0.5102 0.1729 0.0513 Uiso calc ? H
H25 1.1380 0.5190 0.1911 0.0513 Uiso calc ? H
H26 1.4723 0.4824 0.4322 0.0385 Uiso calc ? H
H27 1.4496 0.4321 0.3338 0.0433 Uiso calc C37 H
H28 1.4069 0.4747 0.2364 0.0370 Uiso calc ? H
H29 1.4632 0.6589 0.2718 0.0334 Uiso calc ? H
H30 1.4919 0.6683 0.3455 0.0334 Uiso calc ? H
H31 1.1807 0.6924 0.5570 0.0447 Uiso calc ? H
H32 1.2985 0.7422 0.5397 0.0467 Uiso calc ? H
H33 1.4120 0.6993 0.4939 0.0534 Uiso calc ? H
H34 1.2657 0.5066 0.5702 0.0534 Uiso calc ? H
H35 1.3563 0.5180 0.5611 0.0534 Uiso calc ? H
H36 1.0292 0.4904 0.3073 0.0410 Uiso calc ? H
H37 1.0480 0.4378 0.4035 0.0482 Uiso calc C53 H
H38 1.1003 0.4785 0.5028 0.0409 Uiso calc ? H
H39 1.0340 0.6636 0.4641 0.0416 Uiso calc ? H
H40 1.0146 0.6720 0.3882 0.0416 Uiso calc ? H
H41 1.0235 0.2915 0.9373 0.0954 Uiso calc C65 H
H42 0.9687 0.2982 0.8738 0.0954 Uiso calc C65 H
H43 1.0321 0.2523 0.8770 0.0954 Uiso calc C65 H

loop_
_atom_site_aniso_label
_atom_site_aniso_U_11
_atom_site_aniso_U_22
_atom_site_aniso_U_33
_atom_site_aniso_U_12
_atom_site_aniso_U_13
_atom_site_aniso_U_23
_atom_site_aniso_type_symbol
AG1 0.0456(7) 0.0526(6) 0.0566(7) -0.0042(6) 0.0128(6) 0.0002(6) Ag
AG2 0.0477(7) 0.0396(5) 0.0303(5) 0.0007(6) -0.0076(5) 0.0014(5) Ag
AG3 0.0681(9) 0.0317(5) 0.0643(7) -0.0109(6) 0.0015(7) -0.0058(5) Ag
AG4 0.0767(9) 0.0293(5) 0.0502(6) -0.0155(6) 0.0022(6) -0.0046(5) Ag
AG5 0.0387(6) 0.0504(6) 0.0453(6) 0.0013(6) 0.0065(5) -0.0034(5) Ag
AG6 0.192(2) 0.0294(6) 0.0698(8) -0.0362(8) -0.027(1) 0.0010(6) Ag
AG7 0.0787(9) 0.0277(5) 0.0802(8) 0.0085(6) -0.0198(7) 0.0090(5) Ag
AG8 0.0605(8) 0.0492(6) 0.0354(5) 0.0042(6) -0.0076(6) -0.0019(5) Ag
C1 0.023(7) 0.031(6) 0.029(7) -0.000(6) 0.006(6) -0.009(5) C
C2 0.015(7) 0.025(6) 0.035(7) 0.002(5) -0.009(6) 0.001(5) C
C3 0.023(7) 0.036(6) 0.025(6) -0.004(6) -0.000(6) -0.009(5) C
C4 0.030(8) 0.025(6) 0.044(7) -0.006(6) 0.014(7) -0.011(6) C
C5 0.036(8) 0.019(6) 0.061(9) -0.008(6) 0.010(7) -0.004(6) C
C6 0.031(8) 0.024(6) 0.050(8) -0.005(6) -0.004(7) 0.019(6) C
O1 0.020(5) 0.013(3) 0.035(4) -0.000(3) 0.007(4) -0.003(3) O
C7 0.034(8) 0.033(6) 0.024(6) -0.002(6) -0.001(6) -0.000(5) C
C8 0.038(8) 0.022(6) 0.032(7) 0.002(6) -0.008(7) 0.003(5) C
O2 0.051(6) 0.030(4) 0.056(6) 0.011(4) 0.007(5) -0.015(4) O
O3 0.047(6) 0.015(4) 0.053(5) -0.003(4) 0.001(5) -0.006(4) O
S1 0.026(2) 0.035(2) 0.032(2) 0.000(2) -0.006(2) -0.004(1) S
C9 0.040(8) 0.028(6) 0.007(5) 0.003(6) -0.004(6) -0.003(5) C
C10 0.026(7) 0.029(6) 0.015(6) 0.001(6) -0.006(5) -0.004(5) C
C11 0.016(7) 0.033(6) 0.028(6) -0.005(6) -0.013(6) -0.002(5) C
C12 0.022(7) 0.036(6) 0.020(6) -0.015(5) 0.003(6) 0.003(5) C
C13 0.054(9) 0.021(6) 0.036(7) 0.006(6) -0.006(7) 0.007(5) C
C14 0.032(8) 0.023(6) 0.039(7) 0.002(6) -0.007(7) -0.004(5) C
O4 0.034(5) 0.015(3) 0.022(4) -0.004(4) -0.007(4) 0.004(3) O
C15 0.047(9) 0.029(6) 0.026(6) 0.003(6) 0.003(7) -0.009(5) C
C16 0.027(8) 0.028(6) 0.034(7) -0.010(6) 0.005(6) -0.007(5) C
O5 0.046(6) 0.032(4) 0.030(5) 0.009(4) -0.001(5) 0.003(4) O
O6 0.039(6) 0.028(4) 0.048(5) -0.008(4) -0.003(5) -0.004(4) O
S2 0.032(2) 0.032(2) 0.026(2) 0.001(2) 0.000(2) -0.001(1) S
C17 0.013(7) 0.024(5) 0.038(7) -0.002(5) 0.003(6) 0.007(5) C
C18 0.009(6) 0.023(5) 0.040(7) -0.000(5) 0.004(6) 0.006(5) C
C19 0.012(7) 0.027(6) 0.035(7) 0.001(5) 0.006(6) 0.009(5) C
C20 0.033(8) 0.024(6) 0.058(8) 0.003(6) -0.009(7) 0.013(6) C
C21 0.028(8) 0.022(6) 0.063(9) 0.002(6) 0.016(7) 0.006(6) C
C22 0.023(8) 0.032(6) 0.041(7) -0.004(6) 0.004(6) -0.002(6) C
O7 0.024(5) 0.012(3) 0.033(4) -0.004(3) 0.003(4) 0.003(3) O
C23 0.034(8) 0.019(6) 0.035(7) 0.003(6) -0.005(6) -0.001(5) C
C24 0.048(9) 0.016(5) 0.019(6) -0.008(6) -0.003(6) -0.001(5) C
O8 0.038(6) 0.024(4) 0.047(5) 0.008(4) 0.013(5) 0.001(4) O
O9 0.041(6) 0.029(4) 0.053(6) -0.010(4) 0.008(5) 0.004(4) O
S3 0.032(2) 0.038(2) 0.031(2) 0.001(2) -0.007(2) 0.009(1) S
C25 0.030(8) 0.030(6) 0.029(7) -0.005(6) -0.004(6) 0.006(5) C
C26 0.036(8) 0.012(5) 0.026(6) -0.005(5) -0.003(6) -0.003(5) C
C27 0.036(8) 0.026(6) 0.018(6) 0.001(6) 0.000(6) 0.007(5) C
C28 0.043(8) 0.032(6) 0.027(6) 0.006(6) -0.013(6) -0.010(5) C
C29 0.052(9) 0.028(6) 0.032(7) -0.004(7) 0.009(7) -0.001(6) C
C30 0.038(8) 0.031(6) 0.032(7) -0.005(6) 0.000(6) 0.000(6) C
O10 0.031(5) 0.017(3) 0.021(4) 0.001(4) -0.006(4) -0.002(3) O
C31 0.035(8) 0.037(6) 0.026(7) 0.005(6) -0.009(6) -0.001(5) C
C32 0.023(7) 0.025(6) 0.042(7) -0.004(5) 0.014(6) -0.001(5) C
O11 0.049(6) 0.029(4) 0.039(5) -0.014(4) 0.002(5) -0.009(4) O
O12 0.054(6) 0.031(4) 0.023(4) -0.008(4) -0.010(4) -0.003(4) O
S4 0.039(2) 0.039(2) 0.023(2) -0.000(2) 0.003(2) 0.004(1) S
C33 0.014(6) 0.019(5) 0.029(6) -0.004(5) 0.008(5) 0.003(5) C
C34 0.021(7) 0.011(5) 0.032(7) -0.002(5) 0.004(6) -0.000(5) C
C35 0.025(8) 0.035(6) 0.022(6) -0.003(6) -0.005(6) -0.004(5) C
C36 0.023(7) 0.026(6) 0.039(7) -0.003(5) -0.003(6) -0.020(5) C
C37 0.037(8) 0.010(5) 0.053(8) 0.004(5) 0.014(7) 0.001(5) C
C38 0.019(7) 0.029(6) 0.039(7) -0.008(5) 0.015(6) 0.005(5) C
O13 0.028(5) 0.012(3) 0.027(4) -0.002(3) -0.002(4) -0.002(3) O
C39 0.014(7) 0.021(5) 0.042(7) 0.010(5) -0.006(6) -0.006(5) C
C40 0.038(8) 0.022(6) 0.027(7) 0.014(6) -0.010(6) -0.001(5) C
O14 0.047(6) 0.023(4) 0.051(5) -0.002(4) 0.003(5) -0.001(4) O
O15 0.057(6) 0.025(4) 0.056(6) 0.014(4) 0.008(5) -0.008(4) O
S5 0.031(2) 0.034(2) 0.030(2) -0.000(2) -0.007(2) -0.005(1) S
C41 0.037(8) 0.019(5) 0.025(6) -0.006(6) -0.011(6) -0.002(5) C
C42 0.042(8) 0.019(5) 0.022(6) 0.009(6) -0.010(6) -0.006(5) C
C43 0.022(7) 0.026(6) 0.020(6) 0.004(5) 0.004(6) -0.001(5) C
C44 0.047(9) 0.031(6) 0.025(6) 0.003(6) -0.007(7) -0.001(5) C
C45 0.06(1) 0.027(6) 0.025(7) 0.003(6) -0.007(7) 0.000(5) C
C46 0.06(1) 0.033(6) 0.028(7) 0.011(7) 0.000(7) 0.007(6) C
O16 0.026(5) 0.019(4) 0.025(4) -0.002(4) 0.002(4) -0.002(3) O
C47 0.08(1) 0.023(6) 0.017(6) -0.010(7) -0.008(7) 0.001(5) C
C48 0.030(8) 0.017(5) 0.041(7) -0.005(6) -0.001(6) 0.002(5) C
O17 0.063(7) 0.024(4) 0.043(5) 0.006(4) 0.004(5) -0.005(4) O
O18 0.057(6) 0.025(4) 0.049(5) 0.007(4) -0.012(5) 0.008(4) O
S6 0.039(2) 0.033(2) 0.027(2) -0.000(2) 0.005(2) 0.001(1) S
C49 0.028(8) 0.026(6) 0.036(7) 0.000(6) 0.005(6) -0.002(5) C
C50 0.026(7) 0.022(5) 0.028(6) -0.001(5) -0.004(6) 0.001(5) C
C51 0.033(8) 0.023(6) 0.032(7) 0.003(6) 0.007(6) 0.004(5) C
C52 0.036(8) 0.029(6) 0.029(7) 0.010(6) 0.005(6) 0.008(5) C
C53 0.030(8) 0.025(6) 0.055(8) -0.017(6) 0.002(7) -0.010(6) C
C54 0.028(8) 0.022(6) 0.044(7) 0.005(6) 0.004(7) -0.008(5) C
O19 0.028(5) 0.015(3) 0.031(4) 0.000(3) -0.000(4) 0.003(3) O
C55 0.035(8) 0.020(6) 0.041(7) -0.005(6) 0.004(7) 0.006(5) C
C56 0.034(8) 0.028(6) 0.029(7) 0.006(6) -0.009(6) -0.000(5) C
O20 0.041(6) 0.018(4) 0.061(6) -0.002(4) -0.005(5) 0.002(4) O
O21 0.050(6) 0.025(4) 0.066(6) -0.008(4) -0.002(5) 0.022(4) O
S7 0.032(2) 0.030(2) 0.032(2) 0.002(2) -0.007(2) 0.004(1) S
C57 0.033(8) 0.025(6) 0.021(6) 0.001(6) -0.001(6) 0.001(5) C
C58 0.049(9) 0.018(5) 0.016(6) 0.004(6) -0.011(6) -0.001(5) C
C59 0.037(8) 0.013(5) 0.023(6) -0.004(5) -0.005(6) 0.001(5) C
C60 0.054(9) 0.022(6) 0.034(7) 0.001(6) -0.018(7) -0.002(5) C
C61 0.06(1) 0.021(6) 0.037(7) 0.010(6) -0.021(7) -0.014(5) C
C62 0.040(8) 0.021(6) 0.041(7) -0.009(6) -0.023(7) 0.002(5) C
O22 0.041(5) 0.016(4) 0.026(4) -0.002(4) -0.000(4) -0.001(3) O
C63 0.07(1) 0.023(6) 0.028(7) 0.006(7) 0.001(7) 0.011(5) C
C64 0.034(8) 0.025(6) 0.034(7) -0.001(6) -0.001(6) -0.006(5) C
O23 0.052(6) 0.028(4) 0.041(5) -0.006(4) 0.004(5) -0.002(4) O
O24 0.073(7) 0.025(4) 0.033(5) 0.007(5) -0.005(5) -0.003(4) O
S8 0.038(2) 0.033(2) 0.027(2) -0.001(2) 0.002(2) 0.004(1) S
O25 0.14(1) 0.147(9) 0.047(7) 0.095(7) -0.011(7) -0.013(7) O
C65 0.06(1) 0.11(1) 0.05(1) -0.00(1) -0.020(9) 0.01(1) C
O26 0.16(1) 0.14(1) 0.055(7) -0.080(9) -0.030(8) 0.015(7) O
C66 0.07(1) 0.067(9) 0.046(9) 0.011(9) 0.013(9) 0.003(8) C
O27 0.089(8) 0.060(6) 0.047(6) 0.030(6) -0.015(6) -0.010(5) O
C67 0.07(1) 0.07(1) 0.07(1) -0.00(1) 0.01(1) 0.005(9) C
O28 0.110(9) 0.051(6) 0.082(7) -0.036(6) -0.017(7) 0.009(6) O
C68 0.06(1) 0.043(8) 0.09(1) -0.000(8) 0.01(1) 0.009(9) C
O29 0.11(1) 0.063(6) 0.057(7) -0.003(7) -0.009(7) -0.019(5) O
C69 0.23(3) 0.15(2) 0.13(2) -0.06(2) -0.02(2) 0.08(1) C
O30 0.15(1) 0.16(1) 0.08(1) -0.03(1) -0.00(1) 0.01(1) O
O31 0.110(9) 0.052(6) 0.054(6) -0.004(6) 0.004(7) -0.002(5) O
O32 0.087(8) 0.055(6) 0.077(7) -0.000(6) 0.025(7) 0.002(6) O
O33 0.088(9) 0.057(6) 0.084(8) -0.009(6) 0.011(7) -0.007(6) O
O34 0.16(1) 0.090(9) 0.072(8) 0.011(9) -0.014(9) -0.003(7) O

loop_
_atom_type_symbol
_atom_type_scat_dispersion_real
_atom_type_scat_dispersion_imag
_atom_type_scat_source
C 0.002 0.002 International_Tables_Vol_IV_Table_2.3.1
H 0.000 0.000 International_Tables_Vol_IV_Table_2.3.1
Ag -1.085 1.101 International_Tables_Vol_IV_Table_2.3.1
O 0.008 0.006 International_Tables_Vol_IV_Table_2.3.1
S 0.110 0.124 International_Tables_Vol_IV_Table_2.3.1

loop_
_geom_angle_atom_site_label_1
_geom_angle_atom_site_label_2
_geom_angle_atom_site_label_3
_geom_angle
_geom_angle_site_symmetry_2
_geom_angle_site_symmetry_3
O3 AG1 O8 121.6(3) . .
O5 AG2 O12 103.6(3) . .
C2 C1 C6 118(1) . .
C2 C1 S4 121.9(9) . .
C6 C1 S4 119(1) . .
C1 C2 C3 120(1) . .
C1 C2 O1 119(1) . .
C3 C2 O1 120(1) . .
C2 C3 C4 119(1) . .
C2 C3 S1 121.0(9) . .
C4 C3 S1 119(1) . .
C3 C4 C5 120(1) . .
C4 C5 C6 119(1) . .
C1 C6 C5 120(1) . .
C2 O1 C7 112.8(9) . .
O1 C7 C8 111(1) . .
C7 C8 O2 113(1) . .
C7 C8 O3 122(1) . .
O2 C8 O3 124(1) . .
C3 S1 C9 104.4(6) . .
S1 C9 C10 120.1(9) . .
S1 C9 C14 118(1) . .
C10 C9 C14 120(1) . .
C9 C10 C11 119(1) . .
C9 C10 O4 120(1) . .
C11 C10 O4 119(1) . .
C10 C11 C12 119(1) . .
C10 C11 S2 121.8(9) . .
C12 C11 S2 118(1) . .
C11 C12 C13 119(1) . .
C12 C13 C14 121(1) . .
C9 C14 C13 119(1) . .
C10 O4 C15 113.2(8) . .
O4 C15 C16 111(1) . .
C15 C16 O5 120(1) . .
C15 C16 O6 114(1) . .
O5 C16 O6 125(1) . .
C11 S2 C17 102.8(6) . .
S2 C17 C18 120.9(8) . .
S2 C17 C22 117(1) . .
C18 C17 C22 121(1) . .
C17 C18 C19 118(1) . .
C17 C18 O7 121(1) . .
C19 C18 O7 120(1) . .
C18 C19 C20 120(1) . .
C18 C19 S3 119.8(9) . .
C20 C19 S3 119(1) . .
C19 C20 C21 119(1) . .
C20 C21 C22 120(1) . .
C17 C22 C21 119(1) . .
C18 O7 C23 112.8(9) . .
O7 C23 C24 110(1) . .
C23 C24 O8 122(1) . .
C23 C24 O9 111(1) . .
O8 C24 O9 125(1) . .
C19 S3 C25 103.8(6) . .
S3 C25 C26 123.5(9) . .
S3 C25 C30 116(1) . .
C26 C25 C30 119(1) . .
C25 C26 C27 120(1) . .
C25 C26 O10 119(1) . .
C27 C26 O10 119(1) . .
C26 C27 C28 120(1) . .
C26 C27 S4 121.4(9) . .
C28 C27 S4 118(1) . .
C27 C28 C29 118(1) . .
C28 C29 C30 122(1) . .
C25 C30 C29 118(1) . .
C26 O10 C31 113.2(8) . .
O10 C31 C32 110(1) . .
C31 C32 O11 112(1) . 2_746
C31 C32 O12 121(1) . .
O11 C32 O12 125(1) 2_746 .
C1 S4 C27 103.9(6) . .
C34 C33 C38 119(1) . .
C34 C33 S8 121.4(8) . .
C38 C33 S8 118.9(9) . .
C33 C34 C35 119(1) . .
C33 C34 O13 121(1) . .
C35 C34 O13 119(1) . .
C34 C35 C36 119(1) . .
C34 C35 S5 121.5(9) . .
C36 C35 S5 118.4(9) . .
C35 C36 C37 120(1) . 2_745
C36 C37 C38 119(1) 2_755 2_755
C33 C38 C37 121(1) . 2_745
C34 O13 C39 113.0(9) . .
O13 C39 C40 110(1) . .
C39 C40 O14 120(1) . .
C39 C40 O15 115(1) . .
O14 C40 O15 123(1) . .
C35 S5 C41 105.3(6) . .
S5 C41 C42 123.2(9) . .
S5 C41 C46 117(1) . .
C42 C41 C46 119(1) . .
C41 C42 C43 122(1) . .
C41 C42 O16 118(1) . .
C43 C42 O16 119(1) . .
C42 C43 C44 118(1) . .
C42 C43 S6 122.6(9) . .
C44 C43 S6 118(1) . .
C43 C44 C45 120(1) . .
C44 C45 C46 119(1) . .
C41 C46 C45 119(1) . .
C42 O16 C47 111.9(8) . .
O16 C47 C48 111(1) . 2_745
C47 C48 O17 120(1) 2_755 .
C47 C48 O18 113(1) 2_755 .
O17 C48 O18 125(1) . .
C43 S6 C49 102.4(6) . .
S6 C49 C50 121.6(9) . .
S6 C49 C54 117(1) . .
C50 C49 C54 120(1) . .
C49 C50 C51 118(1) . .
C49 C50 O19 119(1) . .
C51 C50 O19 121(1) . .
C50 C51 C52 120(1) . .
C50 C51 S7 120.6(9) . .
C52 C51 S7 118(1) . .
C51 C52 C53 121(1) . 2_745
C52 C53 C54 118(1) 2_755 2_755
C49 C54 C53 119(1) . 2_745
C50 O19 C55 112.3(9) . .
O19 C55 C56 111(1) . .
C55 C56 O20 117(1) . .
C55 C56 O21 115(1) . .
O20 C56 O21 126(1) . .
C51 S7 C57 104.9(6) . .
S7 C57 C58 121.6(9) . .
S7 C57 C62 118(1) . .
C58 C57 C62 119(1) . .
C57 C58 C59 119(1) . .
C57 C58 O22 119(1) . .
C59 C58 O22 120(1) . .
C58 C59 C60 121(1) . .
C58 C59 S8 121.6(9) . .
C60 C59 S8 117(1) . .
C59 C60 C61 118(1) . .
C60 C61 C62 120(1) . .
C57 C62 C61 120(1) . .
C58 O22 C63 112.8(9) . .
O22 C63 C64 111(1) . 2_745
C63 C64 O23 112(1) 2_755 .
C63 C64 O24 122(1) 2_755 .
O23 C64 O24 124(1) . .
C33 S8 C59 103.8(6) . .

loop_
_geom_bond_atom_site_label_1
_geom_bond_atom_site_label_2
_geom_bond_distance
_geom_bond_site_symmetry_2
AG1 O3 2.26(1) .
AG1 O8 2.21(1) .
AG2 O5 2.306(9) .
AG2 O12 2.293(8) .
C1 C2 1.41(2) .
C1 C6 1.38(2) .
C1 S4 1.78(1) .
C2 C3 1.39(2) .
C2 O1 1.40(1) .
C3 C4 1.40(2) .
C3 S1 1.79(1) .
C4 C5 1.36(2) .
C5 C6 1.39(2) .
O1 C7 1.44(1) .
C7 C8 1.50(2) .
C8 O2 1.28(2) .
C8 O3 1.25(2) .
S1 C9 1.80(1) .
C9 C10 1.40(2) .
C9 C14 1.38(2) .
C10 C11 1.39(2) .
C10 O4 1.41(1) .
C11 C12 1.40(2) .
C11 S2 1.78(1) .
C12 C13 1.41(2) .
C13 C14 1.37(2) .
O4 C15 1.44(1) .
C15 C16 1.52(2) .
C16 O5 1.25(1) .
C16 O6 1.26(1) .
S2 C17 1.78(1) .
C17 C18 1.42(2) .
C17 C22 1.40(2) .
C18 C19 1.42(2) .
C18 O7 1.36(1) .
C19 C20 1.41(2) .
C19 S3 1.78(1) .
C20 C21 1.40(2) .
C21 C22 1.40(2) .
O7 C23 1.44(1) .
C23 C24 1.52(2) .
C24 O8 1.23(2) .
C24 O9 1.27(1) .
S3 C25 1.78(1) .
C25 C26 1.38(2) .
C25 C30 1.42(2) .
C26 C27 1.40(2) .
C26 O10 1.41(1) .
C27 C28 1.39(2) .
C27 S4 1.79(1) .
C28 C29 1.39(2) .
C29 C30 1.37(2) .
O10 C31 1.45(1) .
C31 C32 1.52(2) .
C32 O11 1.28(1) 2_746
C32 O12 1.24(1) .
C33 C34 1.41(2) .
C33 C38 1.40(2) .
C33 S8 1.78(1) .
C34 C35 1.40(2) .
C34 O13 1.39(1) .
C35 C36 1.41(2) .
C35 S5 1.77(1) .
C36 C37 1.40(2) 2_745
C37 C38 1.36(2) 2_755
O13 C39 1.45(1) .
C39 C40 1.51(2) .
C40 O14 1.26(2) .
C40 O15 1.25(1) .
S5 C41 1.77(1) .
C41 C42 1.39(2) .
C41 C46 1.40(2) .
C42 C43 1.40(2) .
C42 O16 1.41(1) .
C43 C44 1.39(2) .
C43 S6 1.77(1) .
C44 C45 1.40(2) .
C45 C46 1.41(2) .
O16 C47 1.46(1) .
C47 C48 1.50(2) 2_745
C48 O17 1.25(1) .
C48 O18 1.25(1) .
S6 C49 1.79(1) .
C49 C50 1.41(2) .
C49 C54 1.38(2) .
C50 C51 1.38(2) .
C50 O19 1.38(1) .
C51 C52 1.39(2) .
C51 S7 1.78(1) .
C52 C53 1.38(2) 2_745
C53 C54 1.41(2) 2_755
O19 C55 1.45(1) .
C55 C56 1.53(2) .
C56 O20 1.27(2) .
C56 O21 1.23(2) .
S7 C57 1.79(1) .
C57 C58 1.41(2) .
C57 C62 1.38(2) .
C58 C59 1.38(2) .
C58 O22 1.39(1) .
C59 C60 1.40(2) .
C59 S8 1.77(1) .
C60 C61 1.39(2) .
C61 C62 1.38(2) .
O22 C63 1.46(1) .
C63 C64 1.49(2) 2_745
C64 O23 1.26(1) .
C64 O24 1.25(1) .
O25 C65 1.44(2) 2_746
C66 O27 1.45(2) .
C67 O28 1.52(2) .
C68 O29 1.48(2) .
C69 O30 1.50(3) .
